data_4128441
loop_
_publ_author_name
'Zhang, Min'
'An, Donghai'
'Hu, Cong'
'Chen, Xinglong'
'Yang, Zhihua'
'Pan, Shilie'

_publ_section_title
;
 Rational Design via Synergistic Combination Leads to an Outstanding
 Deep-Ultraviolet Birefringent
 Li<sub>2</sub>Na<sub>2</sub>B<sub>2</sub>O<sub>5</sub> Material with an
 Unvalued B<sub>2</sub>O<sub>5</sub> Functional Gene.
;
_journal_issue 7
_journal_name_full 'Journal of the American Chemical Society'
_journal_page_first 3258
_journal_page_last 3264
_journal_paper_doi 10.1021/jacs.8b13402
_journal_volume 141
_journal_year 2019
_chemical_formula_sum 'B2 Li2 Na2 O5'
_chemical_formula_weight 161.48
_space_group_IT_number 63
_space_group_name_Hall '-C 2c 2'
_space_group_name_H-M_alt 'C m c m'
_symmetry_cell_setting orthorhombic
_symmetry_space_group_name_H-M 'C m c m'
_atom_sites_solution_hydrogens none
_atom_sites_solution_primary direct
_atom_sites_solution_secondary difmap
_audit_creation_method SHELXL-97
_cell_angle_alpha 90.00
_cell_angle_beta 90.00
_cell_angle_gamma 90.00
_cell_formula_units_Z 4
_cell_length_a 3.313(2)
_cell_length_b 9.985(6)
_cell_length_c 13.400(8)
_cell_measurement_reflns_used 1361
_cell_measurement_temperature 296(2)
_cell_measurement_theta_max 27.45
_cell_measurement_theta_min 3.04
_cell_volume 443.3(5)
_computing_cell_refinement 'Bruker SMART'
_computing_data_collection 'Bruker SMART'
_computing_data_reduction 'Bruker SAINT'
_computing_molecular_graphics 'SHELXL-97 (Sheldrick, 1997)'
_computing_publication_material 'SHELXL-97 (Sheldrick, 1997)'
_computing_structure_refinement 'SHELXL-97 (Sheldrick, 1997)'
_computing_structure_solution 'SHELXS-97 (Sheldrick, 1990)'
_diffrn_ambient_temperature 296(2)
_diffrn_measured_fraction_theta_full 0.997
_diffrn_measured_fraction_theta_max 0.997
_diffrn_measurement_device_type 'CCD area detector'
_diffrn_measurement_method 'phi and omega scans'
_diffrn_radiation_monochromator graphite
_diffrn_radiation_source 'fine-focus sealed tube'
_diffrn_radiation_type MoK\a
_diffrn_radiation_wavelength 0.71073
_diffrn_reflns_av_R_equivalents 0.0252
_diffrn_reflns_av_sigmaI/netI 0.0218
_diffrn_reflns_limit_h_max 4
_diffrn_reflns_limit_h_min -4
_diffrn_reflns_limit_k_max 8
_diffrn_reflns_limit_k_min -12
_diffrn_reflns_limit_l_max 16
_diffrn_reflns_limit_l_min -17
_diffrn_reflns_number 1361
_diffrn_reflns_theta_full 27.45
_diffrn_reflns_theta_max 27.45
_diffrn_reflns_theta_min 3.04
_exptl_absorpt_coefficient_mu 0.372
_exptl_absorpt_correction_T_max 0.7455
_exptl_absorpt_correction_T_min 0.6652
_exptl_absorpt_correction_type numerical
_exptl_absorpt_process_details face-indexed
_exptl_crystal_colour colorless
_exptl_crystal_density_diffrn 2.420
_exptl_crystal_density_meas 2.420
_exptl_crystal_density_method 'not measured'
_exptl_crystal_description BLOCK
_exptl_crystal_F_000 312
_exptl_crystal_size_max 0.147
_exptl_crystal_size_mid 0.141
_exptl_crystal_size_min 0.089
_refine_diff_density_max 0.308
_refine_diff_density_min -0.373
_refine_diff_density_rms 0.095
_refine_ls_extinction_coef 0.017(5)
_refine_ls_extinction_method SHELXL
_refine_ls_goodness_of_fit_ref 1.174
_refine_ls_hydrogen_treatment none
_refine_ls_matrix_type full
_refine_ls_number_parameters 37
_refine_ls_number_reflns 313
_refine_ls_number_restraints 0
_refine_ls_restrained_S_all 1.174
_refine_ls_R_factor_all 0.0358
_refine_ls_R_factor_gt 0.0304
_refine_ls_shift/su_max 0.000
_refine_ls_shift/su_mean 0.000
_refine_ls_structure_factor_coef Fsqd
_refine_ls_weighting_details 'calc w=1/[\s^2^(Fo^2^)+(0.0365P)^2^+0.7821P] where P=(Fo^2^+2Fc^2^)/3'
_refine_ls_weighting_scheme calc
_refine_ls_wR_factor_gt 0.0824
_refine_ls_wR_factor_ref 0.0853
_reflns_number_gt 271
_reflns_number_total 313
_reflns_threshold_expression >2sigma(I)
_cod_data_source_file ja8b13402_si_002.cif
_cod_data_source_block 555
_cod_depositor_comments
;
The following automatic conversions were performed:

data item '_symmetry_cell_setting' value 'Orthorhombic' was changed
to 'orthorhombic' in accordance with the
/home/data/users/saulius/crontab/automatic-downloads/current/ACS/lib/dictionaries/cif_core.dic
dictionary named 'cif_core.dic' version 2.4.2 last updated on
2011-04-26.

Automatic conversion script
Id: cif_fix_values 6909 2019-04-08 15:41:33Z antanas 
;
_cod_original_cell_volume 443.2(5)
_cod_original_sg_symbol_H-M Cmcm
_cod_database_code 4128441

loop_
_symmetry_equiv_pos_as_xyz
'x, y, z'
'-x, -y, z+1/2'
'-x, y, -z+1/2'
'x, -y, -z'
'x+1/2, y+1/2, z'
'-x+1/2, -y+1/2, z+1/2'
'-x+1/2, y+1/2, -z+1/2'
'x+1/2, -y+1/2, -z'
'-x, -y, -z'
'x, y, -z-1/2'
'x, -y, z-1/2'
'-x, y, z'
'-x+1/2, -y+1/2, -z'
'x+1/2, y+1/2, -z-1/2'
'x+1/2, -y+1/2, z-1/2'
'-x+1/2, y+1/2, z'

loop_
_atom_site_label
_atom_site_type_symbol
_atom_site_fract_x
_atom_site_fract_y
_atom_site_fract_z
_atom_site_U_iso_or_equiv
_atom_site_adp_type
_atom_site_occupancy
_atom_site_symmetry_multiplicity
_atom_site_calc_flag
_atom_site_refinement_flags
Na1 Na 1.0000 0.12428(14) 0.7500 0.0152(4) Uani 1 4 d S
Na2 Na 1.0000 0.0000 0.5000 0.0177(4) Uani 1 4 d S
Li1 Li 0.5000 0.2094(4) 0.5698(3) 0.0140(9) Uani 1 2 d S
B1 B 1.0000 0.4101(3) 0.65239(19) 0.0097(6) Uani 1 2 d S
O1 O 0.5000 0.04265(17) 0.63581(13) 0.0139(5) Uani 1 2 d S
O2 O 1.0000 0.31689(17) 0.57744(12) 0.0121(4) Uani 1 2 d S
O3 O 1.0000 0.3549(3) 0.7500 0.0207(7) Uani 1 4 d S

loop_
_atom_site_aniso_label
_atom_site_aniso_U_11
_atom_site_aniso_U_22
_atom_site_aniso_U_33
_atom_site_aniso_U_23
_atom_site_aniso_U_13
_atom_site_aniso_U_12
Na1 0.0164(8) 0.0127(7) 0.0165(8) 0.000 0.000 0.000
Na2 0.0169(8) 0.0223(8) 0.0139(8) 0.0016(6) 0.000 0.000
Li1 0.018(2) 0.0115(19) 0.013(2) 0.0005(16) 0.000 0.000
B1 0.0074(12) 0.0129(13) 0.0088(12) 0.0007(10) 0.000 0.000
O1 0.0201(10) 0.0106(9) 0.0110(9) 0.0014(7) 0.000 0.000
O2 0.0151(9) 0.0124(9) 0.0089(9) -0.0033(6) 0.000 0.000
O3 0.0442(18) 0.0097(13) 0.0081(13) 0.000 0.000 0.000

loop_
_atom_type_symbol
_atom_type_description
_atom_type_scat_dispersion_real
_atom_type_scat_dispersion_imag
_atom_type_scat_source
Li Li -0.0003 0.0001 'International Tables Vol C Tables 4.2.6.8 and 6.1.1.4'
B B 0.0013 0.0007 'International Tables Vol C Tables 4.2.6.8 and 6.1.1.4'
O O 0.0106 0.0060 'International Tables Vol C Tables 4.2.6.8 and 6.1.1.4'
Na Na 0.0362 0.0249 'International Tables Vol C Tables 4.2.6.8 and 6.1.1.4'

loop_
_geom_angle_atom_site_label_1
_geom_angle_atom_site_label_2
_geom_angle_atom_site_label_3
_geom_angle
_geom_angle_site_symmetry_1
_geom_angle_site_symmetry_3
O3 Na1 O1 109.87(5) . .
O3 Na1 O1 109.87(5) . 10_657
O1 Na1 O1 140.25(10) . 10_657
O3 Na1 O1 109.87(5) . 10_557
O1 Na1 O1 79.31(8) . 10_557
O1 Na1 O1 87.39(7) 10_657 10_557
O3 Na1 O1 109.87(5) . 1_655
O1 Na1 O1 87.39(7) . 1_655
O1 Na1 O1 79.31(8) 10_657 1_655
O1 Na1 O1 140.25(10) 10_557 1_655
O3 Na1 B1 135.38(5) . 5_445
O1 Na1 B1 25.77(6) . 5_445
O1 Na1 B1 114.62(8) 10_657 5_445
O1 Na1 B1 69.82(7) 10_557 5_445
O1 Na1 B1 82.01(6) 1_655 5_445
O3 Na1 B1 135.38(5) . 14_447
O1 Na1 B1 69.82(7) . 14_447
O1 Na1 B1 82.01(6) 10_657 14_447
O1 Na1 B1 25.77(6) 10_557 14_447
O1 Na1 B1 114.62(8) 1_655 14_447
B1 Na1 B1 51.60(10) 5_445 14_447
O3 Na1 B1 135.38(5) . 5_545
O1 Na1 B1 82.01(6) . 5_545
O1 Na1 B1 69.82(7) 10_657 5_545
O1 Na1 B1 114.62(8) 10_557 5_545
O1 Na1 B1 25.77(6) 1_655 5_545
B1 Na1 B1 66.90(7) 5_445 5_545
B1 Na1 B1 89.23(10) 14_447 5_545
O3 Na1 B1 135.38(5) . 14_547
O1 Na1 B1 114.62(8) . 14_547
O1 Na1 B1 25.77(6) 10_657 14_547
O1 Na1 B1 82.01(6) 10_557 14_547
O1 Na1 B1 69.82(7) 1_655 14_547
B1 Na1 B1 89.23(10) 5_445 14_547
B1 Na1 B1 66.90(7) 14_447 14_547
B1 Na1 B1 51.60(10) 5_545 14_547
O3 Na1 O2 50.25(4) . 10_557
O1 Na1 O2 135.07(4) . 10_557
O1 Na1 O2 74.14(6) 10_657 10_557
O1 Na1 O2 74.14(6) 10_557 10_557
O1 Na1 O2 135.07(4) 1_655 10_557
B1 Na1 O2 142.17(4) 5_445 10_557
B1 Na1 O2 96.92(7) 14_447 10_557
B1 Na1 O2 142.17(4) 5_545 10_557
B1 Na1 O2 96.92(7) 14_547 10_557
O3 Na1 O2 50.25(4) . .
O1 Na1 O2 74.14(6) . .
O1 Na1 O2 135.07(4) 10_657 .
O1 Na1 O2 135.07(4) 10_557 .
O1 Na1 O2 74.14(6) 1_655 .
B1 Na1 O2 96.92(7) 5_445 .
B1 Na1 O2 142.17(4) 14_447 .
B1 Na1 O2 96.92(7) 5_545 .
B1 Na1 O2 142.17(4) 14_547 .
O2 Na1 O2 100.50(9) 10_557 .
O3 Na1 Li1 73.81(8) . 10_657
O1 Na1 Li1 167.27(7) . 10_657
O1 Na1 Li1 38.20(8) 10_657 10_657
O1 Na1 Li1 87.97(8) 10_557 10_657
O1 Na1 Li1 102.99(7) 1_655 10_657
B1 Na1 Li1 147.41(10) 5_445 10_657
B1 Na1 Li1 98.81(9) 14_447 10_657
B1 Na1 Li1 104.10(8) 5_545 10_657
B1 Na1 Li1 63.53(10) 14_547 10_657
O2 Na1 Li1 38.08(6) 10_557 10_657
O2 Na1 Li1 115.51(10) . 10_657
O1 Na2 O1 180.0 9_656 1_655
O1 Na2 O1 83.10(7) 9_656 9_756
O1 Na2 O1 96.90(7) 1_655 9_756
O1 Na2 O1 96.90(7) 9_656 .
O1 Na2 O1 83.10(7) 1_655 .
O1 Na2 O1 180.0 9_756 .
O1 Na2 O2 75.85(6) 9_656 5_445
O1 Na2 O2 104.15(6) 1_655 5_445
O1 Na2 O2 125.20(6) 9_756 5_445
O1 Na2 O2 54.80(6) . 5_445
O1 Na2 O2 104.15(6) 9_656 13_756
O1 Na2 O2 75.85(6) 1_655 13_756
O1 Na2 O2 54.80(6) 9_756 13_756
O1 Na2 O2 125.20(6) . 13_756
O2 Na2 O2 180.0 5_445 13_756
O1 Na2 O2 54.80(6) 9_656 13_656
O1 Na2 O2 125.20(6) 1_655 13_656
O1 Na2 O2 104.15(6) 9_756 13_656
O1 Na2 O2 75.85(6) . 13_656
O2 Na2 O2 103.53(6) 5_445 13_656
O2 Na2 O2 76.47(6) 13_756 13_656
O1 Na2 O2 125.20(6) 9_656 5_545
O1 Na2 O2 54.80(6) 1_655 5_545
O1 Na2 O2 75.85(6) 9_756 5_545
O1 Na2 O2 104.15(6) . 5_545
O2 Na2 O2 76.47(6) 5_445 5_545
O2 Na2 O2 103.53(6) 13_756 5_545
O2 Na2 O2 180.00(6) 13_656 5_545
O1 Na2 B1 28.86(7) 9_656 13_656
O1 Na2 B1 151.14(7) 1_655 13_656
O1 Na2 B1 85.12(6) 9_756 13_656
O1 Na2 B1 94.88(6) . 13_656
O2 Na2 B1 97.86(6) 5_445 13_656
O2 Na2 B1 82.14(6) 13_756 13_656
O2 Na2 B1 28.99(7) 13_656 13_656
O2 Na2 B1 151.01(7) 5_545 13_656
O1 Na2 B1 151.14(7) 9_656 5_545
O1 Na2 B1 28.86(7) 1_655 5_545
O1 Na2 B1 94.88(6) 9_756 5_545
O1 Na2 B1 85.12(6) . 5_545
O2 Na2 B1 82.14(6) 5_445 5_545
O2 Na2 B1 97.86(6) 13_756 5_545
O2 Na2 B1 151.01(7) 13_656 5_545
O2 Na2 B1 28.99(7) 5_545 5_545
B1 Na2 B1 180.00(7) 13_656 5_545
O1 Na2 B1 85.12(6) 9_656 13_756
O1 Na2 B1 94.88(6) 1_655 13_756
O1 Na2 B1 28.86(7) 9_756 13_756
O1 Na2 B1 151.14(7) . 13_756
O2 Na2 B1 151.01(7) 5_445 13_756
O2 Na2 B1 28.99(7) 13_756 13_756
O2 Na2 B1 82.14(6) 13_656 13_756
O2 Na2 B1 97.86(6) 5_545 13_756
B1 Na2 B1 73.19(8) 13_656 13_756
B1 Na2 B1 106.81(8) 5_545 13_756
O1 Na2 B1 94.88(6) 9_656 5_445
O1 Na2 B1 85.12(6) 1_655 5_445
O1 Na2 B1 151.14(7) 9_756 5_445
O1 Na2 B1 28.86(7) . 5_445
O2 Na2 B1 28.99(7) 5_445 5_445
O2 Na2 B1 151.01(7) 13_756 5_445
O2 Na2 B1 97.86(6) 13_656 5_445
O2 Na2 B1 82.14(6) 5_545 5_445
B1 Na2 B1 106.81(8) 13_656 5_445
B1 Na2 B1 73.19(8) 5_545 5_445
B1 Na2 B1 180.0 13_756 5_445
O1 Li1 O2 117.08(14) . .
O1 Li1 O2 117.08(14) . 1_455
O2 Li1 O2 113.9(2) . 1_455
O1 Li1 O2 110.4(2) . 13_656
O2 Li1 O2 97.06(15) . 13_656
O2 Li1 O2 97.06(15) 1_455 13_656
O1 Li1 Li1 127.3(2) . 13_556
O2 Li1 Li1 113.4(3) . 13_556
O2 Li1 Li1 48.76(9) 1_455 13_556
O2 Li1 Li1 48.30(14) 13_656 13_556
O1 Li1 Li1 127.3(2) . 13_656
O2 Li1 Li1 48.76(9) . 13_656
O2 Li1 Li1 113.4(3) 1_455 13_656
O2 Li1 Li1 48.30(14) 13_656 13_656
Li1 Li1 Li1 78.2(2) 13_556 13_656
O1 Li1 B1 116.26(16) . .
O2 Li1 B1 26.27(8) . .
O2 Li1 B1 94.93(17) 1_455 .
O2 Li1 B1 118.81(15) 13_656 .
Li1 Li1 B1 115.5(2) 13_556 .
Li1 Li1 B1 71.97(14) 13_656 .
O1 Li1 B1 116.26(16) . 1_455
O2 Li1 B1 94.93(17) . 1_455
O2 Li1 B1 26.27(8) 1_455 1_455
O2 Li1 B1 118.81(15) 13_656 1_455
Li1 Li1 B1 71.97(14) 13_556 1_455
Li1 Li1 B1 115.5(2) 13_656 1_455
B1 Li1 B1 71.78(13) . 1_455
O1 Li1 Na2 60.13(11) . 1_455
O2 Li1 Na2 155.50(17) . 1_455
O2 Li1 Na2 85.86(8) 1_455 1_455
O2 Li1 Na2 64.81(11) 13_656 1_455
Li1 Li1 Na2 67.86(14) 13_556 1_455
Li1 Li1 Na2 111.2(2) 13_656 1_455
B1 Li1 Na2 176.10(18) . 1_455
B1 Li1 Na2 108.10(5) 1_455 1_455
O1 Li1 Na2 60.13(11) . .
O2 Li1 Na2 85.86(8) . .
O2 Li1 Na2 155.50(17) 1_455 .
O2 Li1 Na2 64.81(11) 13_656 .
Li1 Li1 Na2 111.2(2) 13_556 .
Li1 Li1 Na2 67.86(14) 13_656 .
B1 Li1 Na2 108.10(5) . .
B1 Li1 Na2 176.10(18) 1_455 .
Na2 Li1 Na2 71.74(11) 1_455 .
O1 Li1 Na2 169.9(2) . 5_455
O2 Li1 Na2 59.94(12) . 5_455
O2 Li1 Na2 59.94(12) 1_455 5_455
O2 Li1 Na2 79.72(14) 13_656 5_455
Li1 Li1 Na2 59.19(16) 13_556 5_455
Li1 Li1 Na2 59.19(16) 13_656 5_455
B1 Li1 Na2 56.31(10) . 5_455
B1 Li1 Na2 56.31(10) 1_455 5_455
Na2 Li1 Na2 127.05(12) 1_455 5_455
Na2 Li1 Na2 127.05(12) . 5_455
O1 Li1 Na1 51.85(10) . .
O2 Li1 Na1 69.82(10) . .
O2 Li1 Na1 124.45(18) 1_455 .
O2 Li1 Na1 138.44(12) 13_656 .
Li1 Li1 Na1 173.00(19) 13_556 .
Li1 Li1 Na1 107.90(9) 13_656 .
B1 Li1 Na1 64.47(9) . .
B1 Li1 Na1 101.88(14) 1_455 .
Na2 Li1 Na1 111.97(14) 1_455 .
Na2 Li1 Na1 74.78(8) . .
Na2 Li1 Na1 120.55(12) 5_455 .
O1 B1 O2 123.3(2) 5 .
O1 B1 O3 122.4(2) 5 .
O2 B1 O3 114.3(2) . .
O1 B1 Na2 63.87(10) 5 5_455
O2 B1 Na2 71.36(11) . 5_455
O3 B1 Na2 143.40(4) . 5_455
O1 B1 Na2 63.87(10) 5 5
O2 B1 Na2 71.36(11) . 5
O3 B1 Na2 143.40(4) . 5
Na2 B1 Na2 73.19(8) 5_455 5
O1 B1 Li1 129.38(14) 5 .
O2 B1 Li1 39.71(9) . .
O3 B1 Li1 94.91(17) . .
Na2 B1 Li1 65.91(9) 5_455 .
Na2 B1 Li1 106.91(12) 5 .
O1 B1 Li1 129.38(14) 5 1_655
O2 B1 Li1 39.71(9) . 1_655
O3 B1 Li1 94.91(16) . 1_655
Na2 B1 Li1 106.91(12) 5_455 1_655
Na2 B1 Li1 65.91(9) 5 1_655
Li1 B1 Li1 71.78(13) . 1_655
O1 B1 Na1 50.95(9) 5 5
O2 B1 Na1 143.42(7) . 5
O3 B1 Na1 82.84(13) . 5
Na2 B1 Na1 114.74(10) 5_455 5
Na2 B1 Na1 76.18(6) 5 5
Li1 B1 Na1 176.79(10) . 5
Li1 B1 Na1 110.62(7) 1_655 5
O1 B1 Na1 50.95(9) 5 5_455
O2 B1 Na1 143.42(7) . 5_455
O3 B1 Na1 82.84(13) . 5_455
Na2 B1 Na1 76.18(6) 5_455 5_455
Na2 B1 Na1 114.74(10) 5 5_455
Li1 B1 Na1 110.62(7) . 5_455
Li1 B1 Na1 176.79(10) 1_655 5_455
Na1 B1 Na1 66.90(7) 5 5_455
B1 O1 Li1 161.5(2) 5_445 .
B1 O1 Na1 103.27(12) 5_445 .
Li1 O1 Na1 89.95(11) . .
B1 O1 Na1 103.27(12) 5_445 1_455
Li1 O1 Na1 89.95(11) . 1_455
Na1 O1 Na1 87.39(7) . 1_455
B1 O1 Na2 87.27(11) 5_445 1_455
Li1 O1 Na2 78.97(11) . 1_455
Na1 O1 Na2 168.86(8) . 1_455
Na1 O1 Na2 93.72(5) 1_455 1_455
B1 O1 Na2 87.27(11) 5_445 .
Li1 O1 Na2 78.97(11) . .
Na1 O1 Na2 93.72(5) . .
Na1 O1 Na2 168.86(8) 1_455 .
Na2 O1 Na2 83.10(7) 1_455 .
B1 O2 Li1 114.02(14) . .
B1 O2 Li1 114.02(14) . 1_655
Li1 O2 Li1 113.9(2) . 1_655
B1 O2 Li1 144.8(2) . 13_656
Li1 O2 Li1 82.94(15) . 13_656
Li1 O2 Li1 82.94(15) 1_655 13_656
B1 O2 Na2 79.64(11) . 5
Li1 O2 Na2 150.41(14) . 5
Li1 O2 Na2 80.34(12) 1_655 5
Li1 O2 Na2 72.89(10) 13_656 5
B1 O2 Na2 79.64(11) . 5_455
Li1 O2 Na2 80.34(12) . 5_455
Li1 O2 Na2 150.41(14) 1_655 5_455
Li1 O2 Na2 72.89(10) 13_656 5_455
Na2 O2 Na2 76.47(6) 5 5_455
B1 O2 Na1 82.56(14) . .
Li1 O2 Na1 72.09(13) . .
Li1 O2 Na1 72.09(13) 1_655 .
Li1 O2 Na1 132.67(15) 13_656 .
Na2 O2 Na1 137.30(4) 5 .
Na2 O2 Na1 137.30(4) 5_455 .
B1 O3 B1 134.3(3) 10_557 .
B1 O3 Na1 112.85(15) 10_557 .
B1 O3 Na1 112.85(15) . .

loop_
_geom_bond_atom_site_label_1
_geom_bond_atom_site_label_2
_geom_bond_distance
_geom_bond_site_symmetry_2
Na1 O3 2.302(3) .
Na1 O1 2.3977(16) .
Na1 O1 2.3977(16) 10_657
Na1 O1 2.3977(16) 10_557
Na1 O1 2.3977(16) 1_655
Na1 B1 3.005(3) 5_445
Na1 B1 3.005(3) 14_447
Na1 B1 3.005(3) 5_545
Na1 B1 3.005(3) 14_547
Na1 O2 3.008(2) 10_557
Na1 O2 3.008(2) .
Na1 Li1 3.049(4) 10_657
Na2 O1 2.4973(16) 9_656
Na2 O1 2.4973(16) 1_655
Na2 O1 2.4973(16) 9_756
Na2 O1 2.4973(16) .
Na2 O2 2.6763(16) 5_445
Na2 O2 2.6763(16) 13_756
Na2 O2 2.6763(16) 13_656
Na2 O2 2.6763(16) 5_545
Na2 B1 2.778(2) 13_656
Na2 B1 2.778(2) 5_545
Na2 B1 2.778(2) 13_756
Na2 B1 2.778(2) 5_445
Li1 O1 1.885(5) .
Li1 O2 1.976(3) .
Li1 O2 1.976(3) 1_455
Li1 O2 1.990(5) 13_656
Li1 Li1 2.627(7) 13_556
Li1 Li1 2.627(7) 13_656
Li1 B1 2.825(4) .
Li1 B1 2.825(4) 1_455
Li1 Na2 2.827(4) 1_455
Li1 Na2 3.049(4) 5_455
B1 O1 1.342(3) 5
B1 O2 1.369(3) .
B1 O3 1.419(3) .
B1 Na2 2.778(2) 5_455
B1 Na2 2.778(2) 5
B1 Li1 2.825(4) 1_655
B1 Na1 3.005(3) 5
B1 Na1 3.005(3) 5_455
O1 B1 1.342(3) 5_445
O1 Na1 2.3977(16) 1_455
O1 Na2 2.4973(16) 1_455
O2 Li1 1.976(3) 1_655
O2 Li1 1.990(5) 13_656
O2 Na2 2.6763(16) 5
O2 Na2 2.6763(16) 5_455
O3 B1 1.419(3) 10_557
